data_7060566
loop_
_publ_author_name
'Geier, Stephen J.'
'Binder, Justin F.'
'Vogels, Christopher M.'
'Watanabe, Lara K.'
'Macdonald, Charles L. B.'
'Westcott, Stephen A.'

_publ_section_title
;
 The hydroboration of \a-diimines
;
_journal_issue 33
_journal_name_full 'New Journal of Chemistry'
_journal_page_first 14908
_journal_page_last 14912
_journal_paper_doi 10.1039/D1NJ01025E
_journal_volume 45
_journal_year 2021
_chemical_formula_moiety 'C38 H46 B2 N2 O4'
_chemical_formula_sum 'C38 H46 B2 N2 O4'
_chemical_formula_weight 616.39
_space_group_crystal_system monoclinic
_space_group_IT_number 15
_space_group_name_Hall '-C 2yc'
_space_group_name_H-M_alt 'C 1 2/c 1'
_atom_sites_solution_hydrogens geom
_atom_sites_solution_primary iterative
_audit_creation_date 2021-01-31
_audit_creation_method
;
Olex2 1.2
(compiled 2018.05.29 svn.r3508 for OlexSys, GUI svn.r5506)
;
_audit_update_record
;
2021-03-01 deposited with the CCDC.	2021-04-13 downloaded from the CCDC.
;
_cell_angle_alpha 90
_cell_angle_beta 101.603(2)
_cell_angle_gamma 90
_cell_formula_units_Z 8
_cell_length_a 28.1959(14)
_cell_length_b 11.5570(6)
_cell_length_c 22.0519(11)
_cell_measurement_reflns_used 9842
_cell_measurement_temperature 170(2)
_cell_measurement_theta_max 27.084
_cell_measurement_theta_min 3.119
_cell_volume 7039.0(6)
_computing_cell_refinement 'SAINT v8.37A (Bruker, 2015)'
_computing_data_reduction 'SAINT v8.37A (Bruker, 2015)'
_computing_molecular_graphics 'Olex2 (Dolomanov et al., 2009)'
_computing_publication_material 'Olex2 (Dolomanov et al., 2009)'
_computing_structure_refinement 'ShelXL (Sheldrick, 2015)'
_computing_structure_solution 'olex2.solve (Bourhis et al., 2015)'
_diffrn_ambient_temperature 170.0
_diffrn_measured_fraction_theta_full 0.998
_diffrn_measured_fraction_theta_max 0.996
_diffrn_measurement_device_type 'Bruker APEX-II CCD'
_diffrn_measurement_method '\f and \w scans'
_diffrn_radiation_type MoK\a
_diffrn_radiation_wavelength 0.71073
_diffrn_reflns_av_R_equivalents 0.0553
_diffrn_reflns_av_unetI/netI 0.0286
_diffrn_reflns_Laue_measured_fraction_full 0.998
_diffrn_reflns_Laue_measured_fraction_max 0.996
_diffrn_reflns_limit_h_max 36
_diffrn_reflns_limit_h_min -36
_diffrn_reflns_limit_k_max 14
_diffrn_reflns_limit_k_min -14
_diffrn_reflns_limit_l_max 28
_diffrn_reflns_limit_l_min -28
_diffrn_reflns_number 115455
_diffrn_reflns_point_group_measured_fraction_full 0.998
_diffrn_reflns_point_group_measured_fraction_max 0.996
_diffrn_reflns_theta_full 25.242
_diffrn_reflns_theta_max 27.210
_diffrn_reflns_theta_min 2.950
_diffrn_standards_number 0
_exptl_absorpt_coefficient_mu 0.074
_exptl_absorpt_correction_T_max 0.7455
_exptl_absorpt_correction_T_min 0.6986
_exptl_absorpt_correction_type multi-scan
_exptl_absorpt_process_details
'SADABS-2016/2 (Bruker,2016/2) was used for absorption correction. wR2(int) was 0.0693 before and 0.0636 after correction. The Ratio of minimum to maximum transmission is 0.9371. The \l/2 correction factor is Not present.'
_exptl_crystal_colour colourless
_exptl_crystal_colour_primary colourless
_exptl_crystal_density_diffrn 1.163
_exptl_crystal_description prism
_exptl_crystal_F_000 2640
_exptl_crystal_size_max 0.518
_exptl_crystal_size_mid 0.24
_exptl_crystal_size_min 0.16
_refine_diff_density_max 0.204
_refine_diff_density_min -0.202
_refine_diff_density_rms 0.041
_refine_ls_extinction_method none
_refine_ls_goodness_of_fit_ref 1.089
_refine_ls_hydrogen_treatment constr
_refine_ls_matrix_type full
_refine_ls_number_parameters 423
_refine_ls_number_reflns 7826
_refine_ls_number_restraints 0
_refine_ls_restrained_S_all 1.089
_refine_ls_R_factor_all 0.0769
_refine_ls_R_factor_gt 0.0491
_refine_ls_shift/su_max 0.001
_refine_ls_shift/su_mean 0.000
_refine_ls_structure_factor_coef Fsqd
_refine_ls_weighting_details 'w=1/[\s^2^(Fo^2^)+(0.0359P)^2^+5.3308P] where P=(Fo^2^+2Fc^2^)/3'
_refine_ls_weighting_scheme calc
_refine_ls_wR_factor_gt 0.0948
_refine_ls_wR_factor_ref 0.1062
_reflns_Friedel_coverage 0.000
_reflns_number_gt 5796
_reflns_number_total 7826
_reflns_threshold_expression 'I > 2\s(I)'
_cod_data_source_file d1nj01025e2.cif
_cod_data_source_block mo_SJG930_0m
_cod_depositor_comments 'Adding full bibliography for 7060564--7060566.cif.'
_cod_database_code 7060566
_shelx_shelxl_version_number 2018/3
_shelx_space_group_comment
;
The symmetry employed for this shelxl refinement is uniquely defined
by the following loop, which should always be used as a source of
symmetry information in preference to the above space-group names.
They are only intended as comments.
;
_shelx_estimated_absorpt_t_max 0.988
_shelx_estimated_absorpt_t_min 0.963
_olex2_refinement_description
;
1. Fixed Uiso
 At 1.2 times of:
  All C(H) groups, All C(H,H) groups
 At 1.5 times of:
  All C(H,H,H) groups
2.a Ternary CH refined with riding coordinates:
 C21(H21), C24(H24), C33(H33), C36(H36)
2.b Secondary CH2 refined with riding coordinates:
 C2(H2A,H2B), C1(H1A,H1B)
2.c Aromatic/amide H refined with riding coordinates:
 C12(H12), C11(H11), C4(H4), C5(H5), C6(H6), C7(H7), C10(H10), C13(H13),
 C17(H17), C18(H18), C19(H19), C29(H29), C30(H30), C31(H31)
2.d Idealised Me refined as rotating group:
 C22(H12D,H12E,H12F), C26(H16D,H16E,H16F), C25(H16A,H16B,H16C), C23(H12A,H12B,
 H12C), C34(H22A,H22B,H22C), C35(H22D,H22E,H22F), C37(H26D,H26E,H26F), C38(H26A,
 H26B,H26C)
;
_olex2_submission_special_instructions 'No special instructions were received'

loop_
_space_group_symop_operation_xyz
'x, y, z'
'-x, y, -z+1/2'
'x+1/2, y+1/2, z'
'-x+1/2, y+1/2, -z+1/2'
'-x, -y, -z'
'x, -y, z-1/2'
'-x+1/2, -y+1/2, -z'
'x+1/2, -y+1/2, z-1/2'

loop_
_atom_site_label
_atom_site_type_symbol
_atom_site_fract_x
_atom_site_fract_y
_atom_site_fract_z
_atom_site_U_iso_or_equiv
_atom_site_adp_type
_atom_site_occupancy
_atom_site_site_symmetry_order
_atom_site_calc_flag
_atom_site_refinement_flags_posn
_atom_site_refinement_flags_adp
_atom_site_refinement_flags_occupancy
_atom_site_disorder_assembly
_atom_site_disorder_group
O2 O 0.32044(3) 0.79905(8) 0.51644(4) 0.0250(2) Uani 1 1 d . . . . .
C12 C 0.60054(6) 0.96418(14) 0.36803(8) 0.0389(4) Uani 1 1 d . . . . .
H12 H 0.628390 0.980093 0.351331 0.047 Uiso 1 1 calc R . . . .
O3 O 0.47818(3) 0.88606(8) 0.43310(4) 0.0268(2) Uani 1 1 d . . . . .
C21 C 0.34737(6) 0.41361(14) 0.50588(7) 0.0325(3) Uani 1 1 d . . . . .
H21 H 0.331329 0.485957 0.487085 0.039 Uiso 1 1 calc R . . . .
O4 O 0.47240(3) 0.87512(9) 0.32711(4) 0.0270(2) Uani 1 1 d . . . . .
C22 C 0.31616(7) 0.36461(18) 0.54886(9) 0.0516(5) Uani 1 1 d . . . . .
H12D H 0.331175 0.293994 0.568593 0.077 Uiso 1 1 calc GR . . . .
H12E H 0.283849 0.346461 0.524848 0.077 Uiso 1 1 calc GR . . . .
H12F H 0.313423 0.421892 0.580741 0.077 Uiso 1 1 calc GR . . . .
O1 O 0.33770(4) 0.66280(9) 0.59441(5) 0.0309(2) Uani 1 1 d . . . . .
C11 C 0.60348(6) 0.97387(14) 0.43108(8) 0.0368(4) Uani 1 1 d . . . . .
H11 H 0.633200 0.997085 0.456688 0.044 Uiso 1 1 calc R . . . .
N1 N 0.38402(4) 0.65174(10) 0.51220(5) 0.0236(3) Uani 1 1 d . . . . .
N2 N 0.40121(4) 0.81930(10) 0.37070(5) 0.0237(3) Uani 1 1 d . . . . .
C14 C 0.51885(5) 0.90988(12) 0.35541(7) 0.0261(3) Uani 1 1 d . . . . .
C2 C 0.38171(5) 0.79743(12) 0.42690(6) 0.0247(3) Uani 1 1 d . . . . .
H2A H 0.346002 0.804848 0.417088 0.030 Uiso 1 1 calc R . . . .
H2B H 0.394706 0.855556 0.458924 0.030 Uiso 1 1 calc R . . . .
C3 C 0.30237(5) 0.73699(12) 0.60631(7) 0.0258(3) Uani 1 1 d . . . . .
C4 C 0.27905(6) 0.73561(14) 0.65518(7) 0.0330(4) Uani 1 1 d . . . . .
H4 H 0.285832 0.678534 0.686742 0.040 Uiso 1 1 calc R . . . .
C5 C 0.24489(5) 0.82227(14) 0.65614(7) 0.0342(4) Uani 1 1 d . . . . .
H5 H 0.227635 0.824237 0.688957 0.041 Uiso 1 1 calc R . . . .
C6 C 0.23564(5) 0.90527(14) 0.61038(7) 0.0341(4) Uani 1 1 d . . . . .
H6 H 0.212485 0.963923 0.612776 0.041 Uiso 1 1 calc R . . . .
C7 C 0.25930(5) 0.90544(13) 0.56080(7) 0.0310(3) Uani 1 1 d . . . . .
H7 H 0.252869 0.962417 0.529157 0.037 Uiso 1 1 calc R . . . .
C8 C 0.29239(5) 0.81893(12) 0.56011(6) 0.0240(3) Uani 1 1 d . . . . .
C9 C 0.52202(5) 0.91771(12) 0.41854(7) 0.0251(3) Uani 1 1 d . . . . .
C10 C 0.56379(5) 0.95032(13) 0.45806(7) 0.0321(3) Uani 1 1 d . . . . .
H10 H 0.565641 0.956569 0.501429 0.038 Uiso 1 1 calc R . . . .
C15 C 0.41377(5) 0.56077(12) 0.54538(6) 0.0241(3) Uani 1 1 d . . . . .
C16 C 0.39725(5) 0.44674(12) 0.54146(6) 0.0267(3) Uani 1 1 d . . . . .
C1 C 0.39560(5) 0.67699(12) 0.45148(6) 0.0266(3) Uani 1 1 d . . . . .
H1A H 0.378851 0.619732 0.421198 0.032 Uiso 1 1 calc R . . . .
H1B H 0.430861 0.666672 0.454518 0.032 Uiso 1 1 calc R . . . .
C24 C 0.47565(6) 0.71568(14) 0.59025(8) 0.0392(4) Uani 1 1 d . . . . .
H24 H 0.452372 0.764881 0.560985 0.047 Uiso 1 1 calc R . . . .
C26 C 0.47336(9) 0.75269(18) 0.65582(11) 0.0678(6) Uani 1 1 d . . . . .
H16D H 0.440360 0.741940 0.662645 0.102 Uiso 1 1 calc GR . . . .
H16E H 0.482420 0.834420 0.661529 0.102 Uiso 1 1 calc GR . . . .
H16F H 0.495840 0.705533 0.685509 0.102 Uiso 1 1 calc GR . . . .
C25 C 0.52585(7) 0.73656(19) 0.57750(10) 0.0595(6) Uani 1 1 d . . . . .
H16A H 0.549629 0.692059 0.606938 0.089 Uiso 1 1 calc GR . . . .
H16B H 0.533627 0.819148 0.582119 0.089 Uiso 1 1 calc GR . . . .
H16C H 0.526729 0.711978 0.535208 0.089 Uiso 1 1 calc GR . . . .
B2 B 0.44853(6) 0.85911(14) 0.37622(7) 0.0234(3) Uani 1 1 d . . . . .
B1 B 0.34874(6) 0.70276(14) 0.53891(7) 0.0239(3) Uani 1 1 d . . . . .
C23 C 0.34983(7) 0.33024(17) 0.45311(9) 0.0515(5) Uani 1 1 d . . . . .
H12A H 0.369602 0.364257 0.425880 0.077 Uiso 1 1 calc GR . . . .
H12B H 0.317079 0.315652 0.429406 0.077 Uiso 1 1 calc GR . . . .
H12C H 0.364409 0.257162 0.470087 0.077 Uiso 1 1 calc GR . . . .
C13 C 0.55767(6) 0.93162(14) 0.32823(8) 0.0344(4) Uani 1 1 d . . . . .
H13 H 0.555470 0.924869 0.284813 0.041 Uiso 1 1 calc R . . . .
C17 C 0.42778(6) 0.36189(13) 0.57273(7) 0.0325(4) Uani 1 1 d . . . . .
H17 H 0.417199 0.283709 0.571194 0.039 Uiso 1 1 calc R . . . .
C18 C 0.47309(6) 0.38984(13) 0.60581(7) 0.0336(4) Uani 1 1 d . . . . .
H18 H 0.493762 0.330699 0.626123 0.040 Uiso 1 1 calc R . . . .
C19 C 0.48856(6) 0.50259(13) 0.60963(7) 0.0323(3) Uani 1 1 d . . . . .
H19 H 0.519876 0.520559 0.632802 0.039 Uiso 1 1 calc R . . . .
C20 C 0.45930(5) 0.59107(13) 0.58024(7) 0.0279(3) Uani 1 1 d . . . . .
C27 C 0.36716(5) 0.81671(13) 0.31224(6) 0.0252(3) Uani 1 1 d . . . . .
C28 C 0.36430(5) 0.72020(13) 0.27327(6) 0.0271(3) Uani 1 1 d . . . . .
C29 C 0.32997(6) 0.72205(15) 0.21813(7) 0.0349(4) Uani 1 1 d . . . . .
H29 H 0.327505 0.657649 0.190908 0.042 Uiso 1 1 calc R . . . .
C30 C 0.29958(6) 0.81516(16) 0.20226(8) 0.0407(4) Uani 1 1 d . . . . .
H30 H 0.276291 0.814334 0.164569 0.049 Uiso 1 1 calc R . . . .
C31 C 0.30291(6) 0.90948(15) 0.24100(8) 0.0402(4) Uani 1 1 d . . . . .
H31 H 0.281815 0.973417 0.229689 0.048 Uiso 1 1 calc R . . . .
C32 C 0.33675(5) 0.91269(13) 0.29657(7) 0.0318(3) Uani 1 1 d . . . . .
C33 C 0.39680(5) 0.61531(13) 0.28790(7) 0.0305(3) Uani 1 1 d . . . . .
H33 H 0.417182 0.626231 0.330175 0.037 Uiso 1 1 calc R . . . .
C34 C 0.43070(6) 0.60554(17) 0.24205(8) 0.0465(4) Uani 1 1 d . . . . .
H22A H 0.411552 0.594183 0.200194 0.070 Uiso 1 1 calc GR . . . .
H22B H 0.452497 0.539500 0.253331 0.070 Uiso 1 1 calc GR . . . .
H22C H 0.449796 0.676659 0.243254 0.070 Uiso 1 1 calc GR . . . .
C35 C 0.36800(7) 0.50341(15) 0.28836(9) 0.0464(4) Uani 1 1 d . . . . .
H22D H 0.346390 0.510744 0.317835 0.070 Uiso 1 1 calc GR . . . .
H22E H 0.390380 0.438812 0.300691 0.070 Uiso 1 1 calc GR . . . .
H22F H 0.348773 0.488915 0.246846 0.070 Uiso 1 1 calc GR . . . .
C36 C 0.34057(6) 1.02056(14) 0.33676(8) 0.0409(4) Uani 1 1 d . . . . .
H36 H 0.364726 1.004163 0.375639 0.049 Uiso 1 1 calc R . . . .
C37 C 0.29292(8) 1.0494(2) 0.35509(14) 0.0825(8) Uani 1 1 d . . . . .
H26D H 0.268857 1.069981 0.318072 0.124 Uiso 1 1 calc GR . . . .
H26E H 0.297556 1.114897 0.383937 0.124 Uiso 1 1 calc GR . . . .
H26F H 0.281546 0.982116 0.375127 0.124 Uiso 1 1 calc GR . . . .
C38 C 0.35969(10) 1.12200(18) 0.30470(11) 0.0754(7) Uani 1 1 d . . . . .
H26A H 0.391227 1.101711 0.295445 0.113 Uiso 1 1 calc GR . . . .
H26B H 0.363258 1.189796 0.331936 0.113 Uiso 1 1 calc GR . . . .
H26C H 0.336890 1.139788 0.266087 0.113 Uiso 1 1 calc GR . . . .

loop_
_atom_site_aniso_label
_atom_site_aniso_U_11
_atom_site_aniso_U_22
_atom_site_aniso_U_33
_atom_site_aniso_U_23
_atom_site_aniso_U_13
_atom_site_aniso_U_12
O2 0.0227(5) 0.0268(5) 0.0268(5) 0.0024(4) 0.0077(4) 0.0050(4)
C12 0.0322(8) 0.0369(9) 0.0513(11) -0.0063(8) 0.0173(8) -0.0064(7)
O3 0.0250(5) 0.0310(6) 0.0253(5) -0.0037(4) 0.0070(4) -0.0025(4)
C21 0.0327(8) 0.0291(8) 0.0336(8) 0.0016(7) 0.0018(7) 0.0033(7)
O4 0.0258(5) 0.0315(6) 0.0237(5) 0.0012(4) 0.0053(4) -0.0022(4)
C22 0.0406(10) 0.0573(12) 0.0561(12) 0.0129(10) 0.0078(9) -0.0055(9)
O1 0.0346(6) 0.0312(6) 0.0302(6) 0.0061(5) 0.0142(5) 0.0105(5)
C11 0.0287(8) 0.0320(9) 0.0489(10) -0.0106(8) 0.0060(7) -0.0063(7)
N1 0.0245(6) 0.0245(6) 0.0225(6) 0.0043(5) 0.0062(5) 0.0056(5)
N2 0.0237(6) 0.0267(6) 0.0202(6) 0.0031(5) 0.0033(5) 0.0013(5)
C14 0.0263(7) 0.0220(7) 0.0304(8) -0.0012(6) 0.0064(6) -0.0003(6)
C2 0.0252(7) 0.0270(7) 0.0224(7) 0.0009(6) 0.0060(6) 0.0010(6)
C3 0.0221(7) 0.0268(7) 0.0290(8) -0.0033(6) 0.0066(6) 0.0010(6)
C4 0.0335(8) 0.0369(9) 0.0305(8) -0.0001(7) 0.0111(7) -0.0001(7)
C5 0.0247(8) 0.0477(10) 0.0323(9) -0.0102(7) 0.0107(7) -0.0024(7)
C6 0.0234(7) 0.0401(9) 0.0387(9) -0.0104(7) 0.0061(7) 0.0055(7)
C7 0.0253(7) 0.0332(8) 0.0337(8) -0.0016(7) 0.0044(6) 0.0050(6)
C8 0.0185(7) 0.0276(7) 0.0261(7) -0.0050(6) 0.0052(6) -0.0021(6)
C9 0.0258(7) 0.0197(7) 0.0311(8) -0.0032(6) 0.0091(6) 0.0003(6)
C10 0.0326(8) 0.0304(8) 0.0327(8) -0.0090(7) 0.0055(7) -0.0042(7)
C15 0.0262(7) 0.0258(7) 0.0216(7) 0.0030(6) 0.0083(6) 0.0082(6)
C16 0.0307(8) 0.0267(8) 0.0237(7) -0.0001(6) 0.0077(6) 0.0064(6)
C1 0.0286(7) 0.0288(8) 0.0237(7) 0.0030(6) 0.0087(6) 0.0042(6)
C24 0.0331(9) 0.0307(9) 0.0492(10) 0.0089(8) -0.0028(8) 0.0015(7)
C26 0.0937(17) 0.0371(11) 0.0747(15) -0.0171(10) 0.0217(13) -0.0050(11)
C25 0.0437(11) 0.0579(13) 0.0739(14) 0.0140(11) 0.0045(10) -0.0140(9)
B2 0.0272(8) 0.0191(8) 0.0237(8) 0.0009(6) 0.0048(7) 0.0041(6)
B1 0.0234(8) 0.0239(8) 0.0240(8) 0.0009(7) 0.0035(6) 0.0003(6)
C23 0.0514(11) 0.0465(11) 0.0496(11) -0.0151(9) -0.0063(9) 0.0050(9)
C13 0.0348(8) 0.0363(9) 0.0351(9) -0.0033(7) 0.0142(7) -0.0040(7)
C17 0.0394(9) 0.0238(8) 0.0334(8) 0.0000(6) 0.0054(7) 0.0067(7)
C18 0.0364(9) 0.0287(8) 0.0342(9) 0.0040(7) 0.0030(7) 0.0140(7)
C19 0.0275(8) 0.0348(9) 0.0331(8) 0.0017(7) 0.0024(7) 0.0063(7)
C20 0.0277(7) 0.0290(8) 0.0275(8) 0.0039(6) 0.0071(6) 0.0048(6)
C27 0.0216(7) 0.0305(8) 0.0231(7) 0.0050(6) 0.0035(6) -0.0018(6)
C28 0.0239(7) 0.0348(8) 0.0232(7) 0.0023(6) 0.0067(6) -0.0012(6)
C29 0.0345(8) 0.0426(9) 0.0266(8) -0.0026(7) 0.0036(7) -0.0034(7)
C30 0.0336(9) 0.0527(11) 0.0304(9) 0.0059(8) -0.0062(7) -0.0013(8)
C31 0.0346(9) 0.0399(10) 0.0413(10) 0.0087(8) -0.0040(7) 0.0066(7)
C32 0.0298(8) 0.0303(8) 0.0334(8) 0.0055(7) 0.0022(7) 0.0014(6)
C33 0.0309(8) 0.0349(9) 0.0264(8) -0.0011(7) 0.0073(6) 0.0045(7)
C34 0.0435(10) 0.0580(12) 0.0421(10) 0.0009(9) 0.0185(8) 0.0114(9)
C35 0.0473(10) 0.0374(10) 0.0558(11) -0.0007(8) 0.0137(9) 0.0004(8)
C36 0.0400(9) 0.0293(9) 0.0477(10) 0.0017(7) -0.0052(8) 0.0062(7)
C37 0.0571(13) 0.0605(14) 0.130(2) -0.0482(15) 0.0188(14) 0.0037(11)
C38 0.1010(19) 0.0443(12) 0.0687(15) 0.0082(11) -0.0122(13) -0.0231(12)

loop_
_atom_type_symbol
_atom_type_description
_atom_type_scat_dispersion_real
_atom_type_scat_dispersion_imag
_atom_type_scat_source
C C 0.0033 0.0016 'International Tables Vol C Tables 4.2.6.8 and 6.1.1.4'
H H 0.0000 0.0000 'International Tables Vol C Tables 4.2.6.8 and 6.1.1.4'
B B 0.0013 0.0007 'International Tables Vol C Tables 4.2.6.8 and 6.1.1.4'
N N 0.0061 0.0033 'International Tables Vol C Tables 4.2.6.8 and 6.1.1.4'
O O 0.0106 0.0060 'International Tables Vol C Tables 4.2.6.8 and 6.1.1.4'

loop_
_geom_angle_atom_site_label_1
_geom_angle_atom_site_label_2
_geom_angle_atom_site_label_3
_geom_angle
_geom_angle_site_symmetry_1
_geom_angle_site_symmetry_3
_geom_angle_publ_flag
C8 O2 B1 104.51(11) . . ?
C11 C12 H12 119.2 . . ?
C11 C12 C13 121.64(15) . . ?
C13 C12 H12 119.2 . . ?
C9 O3 B2 104.57(11) . . ?
C22 C21 H21 107.4 . . ?
C16 C21 H21 107.4 . . ?
C16 C21 C22 111.30(13) . . ?
C16 C21 C23 112.03(13) . . ?
C23 C21 H21 107.4 . . ?
C23 C21 C22 111.13(15) . . ?
C14 O4 B2 104.31(11) . . ?
C21 C22 H12D 109.5 . . ?
C21 C22 H12E 109.5 . . ?
C21 C22 H12F 109.5 . . ?
H12D C22 H12E 109.5 . . ?
H12D C22 H12F 109.5 . . ?
H12E C22 H12F 109.5 . . ?
C3 O1 B1 104.91(11) . . ?
C12 C11 H11 119.3 . . ?
C12 C11 C10 121.49(15) . . ?
C10 C11 H11 119.3 . . ?
C15 N1 C1 113.09(10) . . ?
B1 N1 C15 119.11(12) . . ?
B1 N1 C1 127.80(12) . . ?
B2 N2 C2 119.69(12) . . ?
B2 N2 C27 122.54(12) . . ?
C27 N2 C2 116.94(11) . . ?
C9 C14 O4 109.59(12) . . ?
C13 C14 O4 128.17(13) . . ?
C13 C14 C9 122.21(14) . . ?
N2 C2 H2A 109.6 . . ?
N2 C2 H2B 109.6 . . ?
N2 C2 C1 110.14(11) . . ?
H2A C2 H2B 108.1 . . ?
C1 C2 H2A 109.6 . . ?
C1 C2 H2B 109.6 . . ?
C4 C3 O1 128.42(13) . . ?
C4 C3 C8 122.02(13) . . ?
C8 C3 O1 109.55(12) . . ?
C3 C4 H4 121.8 . . ?
C3 C4 C5 116.50(15) . . ?
C5 C4 H4 121.8 . . ?
C4 C5 H5 119.4 . . ?
C6 C5 C4 121.25(14) . . ?
C6 C5 H5 119.4 . . ?
C5 C6 H6 119.1 . . ?
C5 C6 C7 121.77(14) . . ?
C7 C6 H6 119.1 . . ?
C6 C7 H7 121.8 . . ?
C8 C7 C6 116.31(14) . . ?
C8 C7 H7 121.8 . . ?
C3 C8 O2 109.89(12) . . ?
C7 C8 O2 127.97(13) . . ?
C7 C8 C3 122.13(13) . . ?
C14 C9 O3 109.65(12) . . ?
C10 C9 O3 128.14(13) . . ?
C10 C9 C14 122.20(13) . . ?
C11 C10 H10 121.8 . . ?
C9 C10 C11 116.30(14) . . ?
C9 C10 H10 121.8 . . ?
C16 C15 N1 120.16(13) . . ?
C16 C15 C20 121.85(13) . . ?
C20 C15 N1 117.98(12) . . ?
C15 C16 C21 122.30(13) . . ?
C17 C16 C21 119.70(14) . . ?
C17 C16 C15 117.99(14) . . ?
N1 C1 C2 114.77(11) . . ?
N1 C1 H1A 108.6 . . ?
N1 C1 H1B 108.6 . . ?
C2 C1 H1A 108.6 . . ?
C2 C1 H1B 108.6 . . ?
H1A C1 H1B 107.5 . . ?
C26 C24 H24 107.8 . . ?
C25 C24 H24 107.8 . . ?
C25 C24 C26 110.53(17) . . ?
C20 C24 H24 107.8 . . ?
C20 C24 C26 109.63(14) . . ?
C20 C24 C25 113.10(15) . . ?
C24 C26 H16D 109.5 . . ?
C24 C26 H16E 109.5 . . ?
C24 C26 H16F 109.5 . . ?
H16D C26 H16E 109.5 . . ?
H16D C26 H16F 109.5 . . ?
H16E C26 H16F 109.5 . . ?
C24 C25 H16A 109.5 . . ?
C24 C25 H16B 109.5 . . ?
C24 C25 H16C 109.5 . . ?
H16A C25 H16B 109.5 . . ?
H16A C25 H16C 109.5 . . ?
H16B C25 H16C 109.5 . . ?
O3 B2 O4 111.84(12) . . ?
N2 B2 O3 122.85(13) . . ?
N2 B2 O4 125.30(13) . . ?
O1 B1 O2 111.12(12) . . ?
N1 B1 O2 126.46(13) . . ?
N1 B1 O1 122.41(13) . . ?
C21 C23 H12A 109.5 . . ?
C21 C23 H12B 109.5 . . ?
C21 C23 H12C 109.5 . . ?
H12A C23 H12B 109.5 . . ?
H12A C23 H12C 109.5 . . ?
H12B C23 H12C 109.5 . . ?
C12 C13 H13 121.9 . . ?
C14 C13 C12 116.14(15) . . ?
C14 C13 H13 121.9 . . ?
C16 C17 H17 119.6 . . ?
C18 C17 C16 120.85(15) . . ?
C18 C17 H17 119.6 . . ?
C17 C18 H18 119.8 . . ?
C19 C18 C17 120.36(14) . . ?
C19 C18 H18 119.8 . . ?
C18 C19 H19 119.4 . . ?
C18 C19 C20 121.26(15) . . ?
C20 C19 H19 119.4 . . ?
C15 C20 C24 122.40(13) . . ?
C19 C20 C15 117.67(14) . . ?
C19 C20 C24 119.79(14) . . ?
C28 C27 N2 120.66(12) . . ?
C28 C27 C32 121.48(13) . . ?
C32 C27 N2 117.85(13) . . ?
C27 C28 C33 123.31(13) . . ?
C29 C28 C27 117.85(14) . . ?
C29 C28 C33 118.83(14) . . ?
C28 C29 H29 119.3 . . ?
C30 C29 C28 121.44(15) . . ?
C30 C29 H29 119.3 . . ?
C29 C30 H30 120.0 . . ?
C31 C30 C29 120.00(15) . . ?
C31 C30 H30 120.0 . . ?
C30 C31 H31 119.5 . . ?
C30 C31 C32 121.06(15) . . ?
C32 C31 H31 119.5 . . ?
C27 C32 C36 122.48(13) . . ?
C31 C32 C27 118.17(15) . . ?
C31 C32 C36 119.32(14) . . ?
C28 C33 H33 107.9 . . ?
C28 C33 C34 110.51(13) . . ?
C28 C33 C35 112.29(13) . . ?
C34 C33 H33 107.9 . . ?
C35 C33 H33 107.9 . . ?
C35 C33 C34 110.22(14) . . ?
C33 C34 H22A 109.5 . . ?
C33 C34 H22B 109.5 . . ?
C33 C34 H22C 109.5 . . ?
H22A C34 H22B 109.5 . . ?
H22A C34 H22C 109.5 . . ?
H22B C34 H22C 109.5 . . ?
C33 C35 H22D 109.5 . . ?
C33 C35 H22E 109.5 . . ?
C33 C35 H22F 109.5 . . ?
H22D C35 H22E 109.5 . . ?
H22D C35 H22F 109.5 . . ?
H22E C35 H22F 109.5 . . ?
C32 C36 H36 107.5 . . ?
C32 C36 C38 110.54(16) . . ?
C37 C36 C32 111.91(15) . . ?
C37 C36 H36 107.5 . . ?
C37 C36 C38 111.71(19) . . ?
C38 C36 H36 107.5 . . ?
C36 C37 H26D 109.5 . . ?
C36 C37 H26E 109.5 . . ?
C36 C37 H26F 109.5 . . ?
H26D C37 H26E 109.5 . . ?
H26D C37 H26F 109.5 . . ?
H26E C37 H26F 109.5 . . ?
C36 C38 H26A 109.5 . . ?
C36 C38 H26B 109.5 . . ?
C36 C38 H26C 109.5 . . ?
H26A C38 H26B 109.5 . . ?
H26A C38 H26C 109.5 . . ?
H26B C38 H26C 109.5 . . ?

loop_
_geom_bond_atom_site_label_1
_geom_bond_atom_site_label_2
_geom_bond_distance
_geom_bond_site_symmetry_2
_geom_bond_publ_flag
O2 C8 1.3827(16) . ?
O2 B1 1.4005(18) . ?
C12 H12 0.9500 . ?
C12 C11 1.381(2) . ?
C12 C13 1.395(2) . ?
O3 C9 1.3872(16) . ?
O3 B2 1.3955(19) . ?
C21 H21 1.0000 . ?
C21 C22 1.526(2) . ?
C21 C16 1.515(2) . ?
C21 C23 1.523(2) . ?
O4 C14 1.3919(17) . ?
O4 B2 1.3976(18) . ?
C22 H12D 0.9800 . ?
C22 H12E 0.9800 . ?
C22 H12F 0.9800 . ?
O1 C3 1.3788(16) . ?
O1 B1 1.4003(19) . ?
C11 H11 0.9500 . ?
C11 C10 1.396(2) . ?
N1 C15 1.4482(17) . ?
N1 C1 1.4698(17) . ?
N1 B1 1.3858(19) . ?
N2 C2 1.4753(17) . ?
N2 B2 1.393(2) . ?
N2 C27 1.4445(18) . ?
C14 C9 1.380(2) . ?
C14 C13 1.373(2) . ?
C2 H2A 0.9900 . ?
C2 H2B 0.9900 . ?
C2 C1 1.516(2) . ?
C3 C4 1.371(2) . ?
C3 C8 1.378(2) . ?
C4 H4 0.9500 . ?
C4 C5 1.393(2) . ?
C5 H5 0.9500 . ?
C5 C6 1.379(2) . ?
C6 H6 0.9500 . ?
C6 C7 1.390(2) . ?
C7 H7 0.9500 . ?
C7 C8 1.370(2) . ?
C9 C10 1.369(2) . ?
C10 H10 0.9500 . ?
C15 C16 1.395(2) . ?
C15 C20 1.402(2) . ?
C16 C17 1.393(2) . ?
C1 H1A 0.9900 . ?
C1 H1B 0.9900 . ?
C24 H24 1.0000 . ?
C24 C26 1.522(3) . ?
C24 C25 1.517(2) . ?
C24 C20 1.515(2) . ?
C26 H16D 0.9800 . ?
C26 H16E 0.9800 . ?
C26 H16F 0.9800 . ?
C25 H16A 0.9800 . ?
C25 H16B 0.9800 . ?
C25 H16C 0.9800 . ?
C23 H12A 0.9800 . ?
C23 H12B 0.9800 . ?
C23 H12C 0.9800 . ?
C13 H13 0.9500 . ?
C17 H17 0.9500 . ?
C17 C18 1.376(2) . ?
C18 H18 0.9500 . ?
C18 C19 1.371(2) . ?
C19 H19 0.9500 . ?
C19 C20 1.390(2) . ?
C27 C28 1.400(2) . ?
C27 C32 1.402(2) . ?
C28 C29 1.394(2) . ?
C28 C33 1.515(2) . ?
C29 H29 0.9500 . ?
C29 C30 1.376(2) . ?
C30 H30 0.9500 . ?
C30 C31 1.376(2) . ?
C31 H31 0.9500 . ?
C31 C32 1.394(2) . ?
C32 C36 1.521(2) . ?
C33 H33 1.0000 . ?
C33 C34 1.529(2) . ?
C33 C35 1.528(2) . ?
C34 H22A 0.9800 . ?
C34 H22B 0.9800 . ?
C34 H22C 0.9800 . ?
C35 H22D 0.9800 . ?
C35 H22E 0.9800 . ?
C35 H22F 0.9800 . ?
C36 H36 1.0000 . ?
C36 C37 1.516(3) . ?
C36 C38 1.522(3) . ?
C37 H26D 0.9800 . ?
C37 H26E 0.9800 . ?
C37 H26F 0.9800 . ?
C38 H26A 0.9800 . ?
C38 H26B 0.9800 . ?
C38 H26C 0.9800 . ?
